data_7027365
loop_
_publ_author_name
'Drew, Michael G. B.'
'Hudson, Michael J.'
'Iveson, Peter B.'
'Madic, Charles'
'Russell, Mark L.'

_publ_section_title
;
 Experimental and theoretical studies of a triazole ligand and complexes
 formed with the lanthanides
;
_journal_issue 15
_journal_name_full 'Journal of the Chemical Society, Dalton Transactions'
_journal_page_first 2433
_journal_paper_doi 10.1039/a901842e
_journal_year 1999
_chemical_formula_moiety 2-Nd
_chemical_formula_sum 'C13 H20 N11 Nd O12'
_chemical_formula_weight 666.64
_chemical_name_systematic
; 
 ? 
;
_space_group_IT_number 15
_symmetry_cell_setting monoclinic
_symmetry_space_group_name_Hall '-I 2yc'
_symmetry_space_group_name_H-M 'I 1 2/c 1'
_atom_sites_solution_hydrogens geom
_atom_sites_solution_primary direct
_atom_sites_solution_secondary difmap
_audit_creation_method SHELXL-97
_cell_angle_alpha 90.00
_cell_angle_beta 113.030(10)
_cell_angle_gamma 90.00
_cell_formula_units_Z 4
_cell_length_a 9.326(9)
_cell_length_b 29.71(3)
_cell_length_c 9.895(11)
_cell_measurement_reflns_used all
_cell_measurement_temperature 293(2)
_cell_volume 2523(5)
_computing_cell_refinement XDS
_computing_data_collection 'XDS (Kabsch, 1991)'
_computing_data_reduction XDS
_computing_molecular_graphics PLATON(Spek,1994)
_computing_structure_refinement 'SHELXL-93 (Sheldrick, 1993)'
_computing_structure_solution 'SHELXS-86 (Sheldrick, 1990)'
_diffrn_ambient_temperature 293(2)
_diffrn_measurement_device 'Marresearch Image Plate'
_diffrn_measurement_method '95 frames at 2^o intervals, counting time 2 min.'
_diffrn_radiation_monochromator graphite
_diffrn_radiation_source 'fine-focus sealed tube'
_diffrn_radiation_type MoK\a
_diffrn_radiation_wavelength 0.71073
_diffrn_reflns_av_R_equivalents 0.0512
_diffrn_reflns_av_sigmaI/netI 0.0227
_diffrn_reflns_limit_h_max 8
_diffrn_reflns_limit_h_min -8
_diffrn_reflns_limit_k_max 36
_diffrn_reflns_limit_k_min 0
_diffrn_reflns_limit_l_max 10
_diffrn_reflns_limit_l_min -11
_diffrn_reflns_number 2525
_diffrn_reflns_theta_max 25.90
_diffrn_reflns_theta_min 3.04
_diffrn_standards_number n/a
_exptl_absorpt_coefficient_mu 2.135
_exptl_absorpt_correction_T_max 1.00
_exptl_absorpt_correction_T_min 0.32
_exptl_absorpt_correction_type 'DIFABS(Walker and Stuart, 1983)'
_exptl_crystal_density_diffrn 1.755
_exptl_crystal_density_method 'not measured'
_exptl_crystal_F_000 1324
_exptl_crystal_size_max 0.25
_exptl_crystal_size_mid 0.25
_exptl_crystal_size_min 0.20
_refine_diff_density_max 0.645
_refine_diff_density_min -0.646
_refine_diff_density_rms 0.138
_refine_ls_extinction_coef 0.0015(6)
_refine_ls_extinction_expression Fc^*^=kFc[1+0.001xFc^2^\l^3^/sin(2\q)]^-1/4^
_refine_ls_extinction_method SHELXL
_refine_ls_goodness_of_fit_ref 1.093
_refine_ls_hydrogen_treatment mixed
_refine_ls_matrix_type full
_refine_ls_number_parameters 163
_refine_ls_number_reflns 1450
_refine_ls_number_restraints 0
_refine_ls_restrained_S_all 1.093
_refine_ls_R_factor_all 0.0626
_refine_ls_R_factor_gt 0.0574
_refine_ls_shift/su_max 0.000
_refine_ls_shift/su_mean 0.000
_refine_ls_structure_factor_coef Fsqd
_refine_ls_weighting_details 'w=1/[\s^2^(Fo^2^)+(0.0894P)^2^+48.5199P] where P=(Fo^2^+2Fc^2^)/3'
_refine_ls_weighting_scheme calc
_refine_ls_wR_factor_gt 0.1622
_refine_ls_wR_factor_ref 0.1650
_reflns_number_gt 1314
_reflns_number_total 1450
_reflns_threshold_expression >2sigma(I)
_cod_data_source_file 901842esup1.cif
_cod_data_source_block 2-Nd
_cod_depositor_comments
;
The following automatic conversions were performed:

'_refine_ls_weighting_scheme' value 'calc
w=1/[\s^2^(Fo^2^)+(0.0894P)^2^+48.5199P] where P=(Fo^2^+2Fc^2^)/3'
was changed to 'calc'. New tag '_refine_ls_weighting_details' was
created. The value of the new tag was set to
'w=1/[\s^2^(Fo^2^)+(0.0894P)^2^+48.5199P] where P=(Fo^2^+2Fc^2^)/3'.

Automatic conversion script
Id: cif_fix_values 3143 2015-03-26 13:38:13Z robertas 
;
_cod_original_sg_symbol_H-M I2/c
_cod_database_code 7027365

loop_
_symmetry_equiv_pos_as_xyz
'x, y, z'
'x, -y, z+1/2'
'x+1/2, y+1/2, z+1/2'
'x+1/2, -y+1/2, z+1'
'-x, -y, -z'
'-x, y, -z-1/2'
'-x+1/2, -y+1/2, -z+1/2'
'-x+1/2, y+1/2, -z'

loop_
_atom_site_label
_atom_site_type_symbol
_atom_site_fract_x
_atom_site_fract_y
_atom_site_fract_z
_atom_site_U_iso_or_equiv
_atom_site_adp_type
_atom_site_occupancy
_atom_site_calc_flag
_atom_site_refinement_flags
_atom_site_disorder_assembly
_atom_site_disorder_group
Nd1 Nd 0.5000 0.36446(2) 0.7500 0.0387(5) Uani 1 d S . .
O32 O 0.4458(15) 0.3322(4) 0.4939(13) 0.084(4) Uani 1 d . . .
N33 N 0.352(2) 0.3630(4) 0.4264(15) 0.092(6) Uani 1 d . . .
O34 O 0.3332(19) 0.3923(3) 0.5004(11) 0.120(6) Uani 1 d . . .
O31 O 0.293(3) 0.3630(5) 0.2927(13) 0.191(11) Uani 1 d . . .
N14 N 0.3082(14) 0.4057(3) 0.8453(10) 0.046(3) Uani 1 d . . .
C15 C 0.2122(18) 0.3939(4) 0.9079(14) 0.055(4) Uani 1 d . . .
N11 N 0.1449(15) 0.4314(4) 0.9326(12) 0.060(3) Uani 1 d . . .
H11 H 0.0739 0.4319 0.9678 0.072 Uiso 1 calc R . .
N12 N 0.2033(15) 0.4671(4) 0.8953(13) 0.061(3) Uani 1 d . . .
C13 C 0.3042(17) 0.4509(4) 0.8449(12) 0.045(3) Uani 1 d . . .
N21 N 0.5000 0.4553(4) 0.7500 0.043(4) Uani 1 d S . .
C22 C 0.3989(16) 0.4775(4) 0.7919(12) 0.046(4) Uani 1 d . . .
C23 C 0.6009(19) 0.5251(4) 0.7051(15) 0.063(4) Uani 1 d . . .
H23 H 0.6686 0.5405 0.6729 0.076 Uiso 1 calc R . .
C24 C 0.5000 0.5485(6) 0.7500 0.069(7) Uani 1 d S . .
H24 H 0.5000 0.5798 0.7500 0.082 Uiso 1 calc SR . .
C100 C 0.170(2) 0.3475(5) 0.9427(16) 0.074(5) Uani 1 d . . .
H10A H 0.1050 0.3327 0.8532 0.088 Uiso 1 calc R . .
H10B H 0.1137 0.3501 1.0058 0.088 Uiso 1 calc R . .
H10C H 0.2627 0.3303 0.9910 0.088 Uiso 1 calc R . .
O200 O 0.293(3) 0.3082(8) 0.696(3) 0.071(7) Uiso 0.50 d P A 1
N23 N 0.252(4) 0.2964(10) 0.667(3) 0.066(8) Uiso 0.50 d P A 2
O21 O 0.373(3) 0.2879(6) 0.752(2) 0.063(5) Uiso 0.50 d P A 2
O22 O 0.215(2) 0.3366(6) 0.616(2) 0.063(5) Uiso 0.50 d P A 2
O24 O 0.129(3) 0.2687(6) 0.625(2) 0.076(5) Uiso 0.50 d P A 2
C102 C -0.142(4) 0.2428(11) 0.212(4) 0.088(10) Uiso 0.50 d P . .
H10D H -0.1008 0.2133 0.2099 0.106 Uiso 0.50 calc PR . .
H10E H -0.1629 0.2578 0.1206 0.106 Uiso 0.50 calc PR . .
H10F H -0.2366 0.2402 0.2285 0.106 Uiso 0.50 calc PR . .
C101 C -0.027(5) 0.2690(13) 0.332(4) 0.097(11) Uiso 0.50 d P . .
N100 N 0.073(5) 0.2860(14) 0.432(5) 0.135(14) Uiso 0.50 d P . .
O100 O 0.0563(19) 0.4470(5) 0.4332(18) 0.124(5) Uiso 1 d . . .

loop_
_atom_site_aniso_label
_atom_site_aniso_U_11
_atom_site_aniso_U_22
_atom_site_aniso_U_33
_atom_site_aniso_U_23
_atom_site_aniso_U_13
_atom_site_aniso_U_12
Nd1 0.0395(9) 0.0376(5) 0.0393(6) 0.000 0.0156(5) 0.000
O32 0.080(10) 0.092(7) 0.079(8) -0.041(6) 0.029(7) -0.029(7)
N33 0.139(18) 0.074(8) 0.051(8) -0.003(6) 0.024(9) -0.037(9)
O34 0.175(15) 0.060(6) 0.057(7) -0.004(5) -0.028(7) 0.013(7)
O31 0.34(3) 0.160(14) 0.027(7) -0.001(6) 0.019(10) -0.108(15)
N14 0.054(8) 0.054(5) 0.042(5) 0.004(4) 0.031(6) 0.000(5)
C15 0.055(11) 0.073(8) 0.040(7) 0.001(5) 0.022(8) 0.001(7)
N11 0.044(9) 0.089(8) 0.054(6) 0.002(5) 0.025(7) 0.009(6)
N12 0.059(10) 0.073(7) 0.066(7) 0.005(5) 0.041(8) 0.015(6)
C13 0.052(10) 0.056(6) 0.032(6) 0.004(4) 0.023(7) 0.012(6)
N21 0.062(12) 0.039(6) 0.041(7) 0.000 0.032(9) 0.000
C22 0.049(11) 0.051(6) 0.036(6) -0.008(4) 0.014(7) 0.001(5)
C23 0.092(14) 0.047(6) 0.066(8) -0.010(5) 0.047(10) -0.019(7)
C24 0.11(2) 0.046(8) 0.055(11) 0.000 0.041(14) 0.000
C100 0.082(14) 0.086(9) 0.058(9) 0.006(7) 0.032(10) -0.017(9)

loop_
_atom_type_symbol
_atom_type_description
_atom_type_scat_dispersion_real
_atom_type_scat_dispersion_imag
_atom_type_scat_source
C C 0.0033 0.0016 'International Tables Vol C Tables 4.2.6.8 and 6.1.1.4'
H H 0.0000 0.0000 'International Tables Vol C Tables 4.2.6.8 and 6.1.1.4'
N N 0.0061 0.0033 'International Tables Vol C Tables 4.2.6.8 and 6.1.1.4'
O O 0.0106 0.0060 'International Tables Vol C Tables 4.2.6.8 and 6.1.1.4'
Nd Nd -0.1943 3.0179 'International Tables Vol C Tables 4.2.6.8 and 6.1.1.4'

loop_
_geom_angle_atom_site_label_1
_geom_angle_atom_site_label_2
_geom_angle_atom_site_label_3
_geom_angle
_geom_angle_site_symmetry_1
_geom_angle_site_symmetry_3
O200 Nd1 O200 93.9(13) . 6_657
O200 Nd1 O34 82.9(7) . .
O200 Nd1 O34 125.2(7) 6_657 .
O200 Nd1 O34 125.2(7) . 6_657
O200 Nd1 O34 82.9(7) 6_657 6_657
O34 Nd1 O34 141.2(5) . 6_657
O200 Nd1 O32 72.2(7) . .
O200 Nd1 O32 78.2(7) 6_657 .
O34 Nd1 O32 48.7(4) . .
O34 Nd1 O32 155.3(5) 6_657 .
O200 Nd1 O32 78.2(7) . 6_657
O200 Nd1 O32 72.2(7) 6_657 6_657
O34 Nd1 O32 155.3(5) . 6_657
O34 Nd1 O32 48.7(4) 6_657 6_657
O32 Nd1 O32 136.1(6) . 6_657
O200 Nd1 O21 21.6(7) . .
O200 Nd1 O21 73.7(9) 6_657 .
O34 Nd1 O21 100.9(6) . .
O34 Nd1 O21 113.5(5) 6_657 .
O32 Nd1 O21 76.2(5) . .
O32 Nd1 O21 64.9(5) 6_657 .
O200 Nd1 O21 73.7(9) . 6_657
O200 Nd1 O21 21.6(7) 6_657 6_657
O34 Nd1 O21 113.5(5) . 6_657
O34 Nd1 O21 100.9(5) 6_657 6_657
O32 Nd1 O21 64.9(5) . 6_657
O32 Nd1 O21 76.2(5) 6_657 6_657
O21 Nd1 O21 55.3(10) . 6_657
O200 Nd1 O22 27.1(7) . .
O200 Nd1 O22 117.1(8) 6_657 .
O34 Nd1 O22 58.8(6) . .
O34 Nd1 O22 136.8(6) 6_657 .
O32 Nd1 O22 67.1(5) . .
O32 Nd1 O22 98.7(5) 6_657 .
O21 Nd1 O22 48.6(6) . .
O21 Nd1 O22 95.6(7) 6_657 .
O200 Nd1 O22 117.1(8) . 6_657
O200 Nd1 O22 27.1(7) 6_657 6_657
O34 Nd1 O22 136.8(6) . 6_657
O34 Nd1 O22 58.8(6) 6_657 6_657
O32 Nd1 O22 98.7(5) . 6_657
O32 Nd1 O22 67.1(5) 6_657 6_657
O21 Nd1 O22 95.6(7) . 6_657
O21 Nd1 O22 48.6(6) 6_657 6_657
O22 Nd1 O22 142.8(8) . 6_657
O200 Nd1 N14 145.9(6) . 6_657
O200 Nd1 N14 78.9(7) 6_657 6_657
O34 Nd1 N14 74.8(5) . 6_657
O34 Nd1 N14 87.3(4) 6_657 6_657
O32 Nd1 N14 73.7(3) . 6_657
O32 Nd1 N14 129.0(4) 6_657 6_657
O21 Nd1 N14 142.7(5) . 6_657
O21 Nd1 N14 91.7(5) 6_657 6_657
O22 Nd1 N14 132.0(5) . 6_657
O22 Nd1 N14 68.1(5) 6_657 6_657
O200 Nd1 N14 78.9(7) . .
O200 Nd1 N14 145.9(6) 6_657 .
O34 Nd1 N14 87.3(4) . .
O34 Nd1 N14 74.8(5) 6_657 .
O32 Nd1 N14 129.0(4) . .
O32 Nd1 N14 73.7(3) 6_657 .
O21 Nd1 N14 91.7(5) . .
O21 Nd1 N14 142.7(5) 6_657 .
O22 Nd1 N14 68.1(5) . .
O22 Nd1 N14 132.0(5) 6_657 .
N14 Nd1 N14 124.5(4) 6_657 .
O200 Nd1 N21 133.1(6) . .
O200 Nd1 N21 133.1(6) 6_657 .
O34 Nd1 N21 70.6(2) . .
O34 Nd1 N21 70.6(2) 6_657 .
O32 Nd1 N21 111.9(3) . .
O32 Nd1 N21 111.9(3) 6_657 .
O21 Nd1 N21 152.4(5) . .
O21 Nd1 N21 152.4(5) 6_657 .
O22 Nd1 N21 108.6(4) . .
O22 Nd1 N21 108.6(4) 6_657 .
N14 Nd1 N21 62.2(2) 6_657 .
N14 Nd1 N21 62.2(2) . .
N33 O32 Nd1 94.6(9) . .
O34 N33 O31 123.7(19) . .
O34 N33 O32 116.2(14) . .
O31 N33 O32 120.0(18) . .
N33 O34 Nd1 100.5(10) . .
C15 N14 C13 104.1(11) . .
C15 N14 Nd1 136.6(8) . .
C13 N14 Nd1 119.1(9) . .
N14 C15 N11 108.4(12) . .
N14 C15 C100 129.5(13) . .
N11 C15 C100 122.0(15) . .
N12 N11 C15 110.1(12) . .
N11 N12 C13 104.5(11) . .
N12 C13 N14 112.7(12) . .
N12 C13 C22 125.0(11) . .
N14 C13 C22 122.2(12) . .
C22 N21 C22 121.1(13) 6_657 .
C22 N21 Nd1 119.5(7) 6_657 .
C22 N21 Nd1 119.5(7) . .
N21 C22 C23 120.2(13) . 6_657
N21 C22 C13 116.8(10) . .
C23 C22 C13 122.7(12) 6_657 .
C24 C23 C22 119.6(14) . 6_657
C23 C24 C23 119.3(16) . 6_657
O21 N23 O22 122(3) . .
O21 N23 O24 125(3) . .
O22 N23 O24 113(3) . .
N23 O21 Nd1 97(2) . .
N23 O22 Nd1 92(2) . .
N100 C101 C102 173(4) . .

loop_
_geom_bond_atom_site_label_1
_geom_bond_atom_site_label_2
_geom_bond_distance
_geom_bond_site_symmetry_2
Nd1 O200 2.45(3) .
Nd1 O200 2.45(3) 6_657
Nd1 O34 2.490(10) .
Nd1 O34 2.490(10) 6_657
Nd1 O32 2.568(10) .
Nd1 O32 2.568(10) 6_657
Nd1 O21 2.569(19) .
Nd1 O21 2.569(19) 6_657
Nd1 O22 2.60(2) .
Nd1 O22 2.60(2) 6_657
Nd1 N14 2.628(11) 6_657
Nd1 N14 2.628(11) .
Nd1 N21 2.700(12) .
O32 N33 1.263(18) .
N33 O34 1.193(18) .
N33 O31 1.218(18) .
N14 C15 1.320(17) .
N14 C13 1.345(13) .
C15 N11 1.348(17) .
C15 C100 1.510(19) .
N11 N12 1.308(16) .
N12 C13 1.316(17) .
C13 C22 1.429(18) .
N21 C22 1.342(14) 6_657
N21 C22 1.343(14) .
C22 C23 1.414(15) 6_657
C23 C24 1.377(16) .
C23 C22 1.414(15) 6_657
C24 C23 1.377(17) 6_657
N23 O21 1.14(4) .
N23 O22 1.29(3) .
N23 O24 1.34(4) .
C102 C101 1.47(5) .
C101 N100 1.18(5) .
